data_7055446
loop_
_publ_author_name
'Sok, Nicolas'
'Baglin, Isabelle'
'Rousselin, Yoann'
'Boschetti, Frederic'
'Bernhard, Claire'
'Goze, Christine'
'Denat, Franck'

_publ_section_title
;
 Reinforced cyclam derivatives functionalized on the bridging unit
;
_journal_issue 7
_journal_name_full 'New J. Chem.'
_journal_page_first 5829
_journal_paper_doi 10.1039/C5NJ03488D
_journal_volume 40
_journal_year 2016
_chemical_formula_moiety 'C15 H31 Cu N5 O2, 2(N O3)'
_chemical_formula_sum 'C15 H31 Cu N7 O8'
_chemical_formula_weight 501.01
_space_group_crystal_system orthorhombic
_space_group_IT_number 61
_space_group_name_Hall '-P 2ac 2ab'
_space_group_name_H-M_alt 'P b c a'
_symmetry_space_group_name_Hall '-P 2ac 2ab'
_symmetry_space_group_name_H-M 'P b c a'
_atom_sites_solution_hydrogens mixed
_audit_creation_date 2015-11-18
_audit_creation_method
;
Olex2 1.2
(compiled Sep 16 2015 11:44:03 for OlexSys, GUI svn.r5103)
;
_audit_update_record
;
2015-11-26 deposited with the CCDC.
2016-03-30 downloaded from the CCDC.
;
_cell_angle_alpha 90
_cell_angle_beta 90
_cell_angle_gamma 90
_cell_formula_units_Z 8
_cell_length_a 16.103(5)
_cell_length_b 14.421(5)
_cell_length_c 18.511(5)
_cell_measurement_reflns_used 5139
_cell_measurement_temperature 298(2)
_cell_measurement_theta_max 27.485
_cell_measurement_theta_min 0.998
_cell_volume 4299(2)
_computing_cell_refinement 'HKL Scalepack (Otwinowski & Minor 1997)'
_computing_data_collection 'Collect (Nonius BV, 1997-2000)'
_computing_data_reduction 'HKL Denzo and Scalepack (Otwinowski & Minor 1997)'
_computing_molecular_graphics 'Olex2 (Dolomanov et al., 2009)'
_computing_publication_material 'Olex2 (Dolomanov et al., 2009)'
_computing_structure_refinement 'ShelXL (Sheldrick, 2015)'
_computing_structure_solution 'ShelXT (Sheldrick, 2015)'
_diffrn_ambient_temperature 298
_diffrn_detector 'CCD Plate'
_diffrn_detector_area_resol_mean 9
_diffrn_detector_type CCD
_diffrn_measured_fraction_theta_full 0.997
_diffrn_measured_fraction_theta_max 0.994
_diffrn_measurement_device '95mm CCD camera on \k-goniostat'
_diffrn_measurement_device_type 'Nonius Kappa CCD'
_diffrn_measurement_method '\f and \w scans''
_diffrn_orient_matrix_type 'Nonius Collect from scalepack cell'
_diffrn_radiation_collimation '0.6 mm'
_diffrn_radiation_monochromator 'horizonally mounted graphite crystal'
_diffrn_radiation_probe x-ray
_diffrn_radiation_type MoK\a
_diffrn_radiation_wavelength 0.71073
_diffrn_reflns_av_R_equivalents 0.0336
_diffrn_reflns_av_unetI/netI 0.0365
_diffrn_reflns_Laue_measured_fraction_full 0.997
_diffrn_reflns_Laue_measured_fraction_max 0.994
_diffrn_reflns_limit_h_max 20
_diffrn_reflns_limit_h_min -20
_diffrn_reflns_limit_k_max 18
_diffrn_reflns_limit_k_min -18
_diffrn_reflns_limit_l_max 23
_diffrn_reflns_limit_l_min -24
_diffrn_reflns_number 9161
_diffrn_reflns_point_group_measured_fraction_full 0.997
_diffrn_reflns_point_group_measured_fraction_max 0.994
_diffrn_reflns_theta_full 25.242
_diffrn_reflns_theta_max 27.482
_diffrn_reflns_theta_min 2.192
_diffrn_source 'X-ray tube'
_diffrn_source_target Mo
_diffrn_source_type 'Siemens KFF Mo 2K-180'
_exptl_absorpt_coefficient_mu 1.074
_exptl_absorpt_correction_type none
_exptl_crystal_colour 'clear light blue'
_exptl_crystal_colour_lustre clear
_exptl_crystal_colour_modifier light
_exptl_crystal_colour_primary blue
_exptl_crystal_density_diffrn 1.548
_exptl_crystal_density_method 'not measured'
_exptl_crystal_description prism
_exptl_crystal_F_000 2104
_exptl_crystal_size_max 0.14
_exptl_crystal_size_mid 0.12
_exptl_crystal_size_min 0.1
_refine_diff_density_max 1.232
_refine_diff_density_min -0.547
_refine_diff_density_rms 0.126
_refine_ls_extinction_method none
_refine_ls_goodness_of_fit_ref 1.139
_refine_ls_hydrogen_treatment constr
_refine_ls_matrix_type full
_refine_ls_number_parameters 284
_refine_ls_number_reflns 4897
_refine_ls_number_restraints 279
_refine_ls_restrained_S_all 1.147
_refine_ls_R_factor_all 0.1309
_refine_ls_R_factor_gt 0.1076
_refine_ls_shift/su_max 0.001
_refine_ls_shift/su_mean 0.000
_refine_ls_structure_factor_coef Fsqd
_refine_ls_weighting_details 'w=1/[\s^2^(Fo^2^)+(0.0935P)^2^+31.0231P] where P=(Fo^2^+2Fc^2^)/3'
_refine_ls_weighting_scheme calc
_refine_ls_wR_factor_gt 0.2621
_refine_ls_wR_factor_ref 0.2768
_reflns_Friedel_coverage 0.000
_reflns_number_gt 3820
_reflns_number_total 4897
_reflns_threshold_expression 'I > 2\s(I)'
_cod_data_source_file c5nj03488d2.cif
_cod_data_source_block compound_4Cu
_cod_depositor_comments 'Adding full bibliography for 7055444--7055449.cif.'
_cod_database_code 7055446
_publcif_datablock.id {6a986e8d-1050-4315-9b51-56b24bcd4825}

_shelx_space_group_comment
;
The symmetry employed for this shelxl refinement is uniquely defined
by the following loop, which should always be used as a source of
symmetry information in preference to the above space-group names.
They are only intended as comments.
;
_olex2_refinement_description
;
1. Fixed Uiso
 At 1.2 times of:
  All C(H) groups, All C(H,H) groups
 At 1.5 times of:
  All C(H,H,H) groups, All O(H,H) groups
2. Rigid body (RIGU) restrains
 O4, C2, O3, C10, O5, N5, O2, C14, Cu1, C7, C15, C8, N4, C1, O1, O8, C5, C3,
 N3, C9, N1, O7, N7, C13, O6, C4, C12, N6, N2, C6, C11
 with sigma for 1-2 distances of 0.004 and sigma for 1-3 distances of 0.004
3.a Rotating group:
 O2(H2A,H2B), O1(H1A,H1B)
3.b Secondary CH2 refined with riding coordinates:
 C1(H1C,H1D), C9(H9A,H9B), C6(H6A,H6B), C2(H2C,H2D), C10(H10A,H10B), C5(H5A,
 H5B), C8(H8A,H8B), C4(H4A,H4B), C7(H7A,H7B), C3(H3A,H3B)
3.c Aromatic/amide H refined with riding coordinates:
 C11(H11)
3.d Idealised Me refined as rotating group:
 C15(H15A,H15B,H15C), C14(H14A,H14B,H14C)
;
_shelx_shelxl_version_number 2014/7
_olex2_diffrn_ambient_temperature_device 'Oxford Cryosystems'
_olex2_exptl_crystal_mounting_method 'The crystal was mounted on a glass fibre with superglue'
_olex2_submission_special_instructions 'No special instructions were received'

loop_
_space_group_symop_operation_xyz
'x, y, z'
'-x+1/2, -y, z+1/2'
'-x, y+1/2, -z+1/2'
'x+1/2, -y+1/2, -z'
'-x, -y, -z'
'x-1/2, y, -z-1/2'
'x, -y-1/2, z-1/2'
'-x-1/2, y-1/2, z'

loop_
_atom_site_label
_atom_site_type_symbol
_atom_site_fract_x
_atom_site_fract_y
_atom_site_fract_z
_atom_site_U_iso_or_equiv
_atom_site_adp_type
_atom_site_occupancy
_atom_site_site_symmetry_order
_atom_site_calc_flag
_atom_site_refinement_flags_posn
_atom_site_refinement_flags_adp
Cu1 Cu 0.38190(5) 0.73517(6) 0.64742(4) 0.0362(3) Uani 1 1 d . U
O2 O 0.2562(3) 0.6582(4) 0.6675(3) 0.0493(12) Uani 1 1 d . U
H2A H 0.2147 0.6921 0.6529 0.074 Uiso 1 1 d GR .
H2B H 0.2499 0.6471 0.7133 0.074 Uiso 1 1 d GR .
O1 O 0.4141(4) 0.6802(5) 0.7419(3) 0.0666(16) Uani 1 1 d . U
H1A H 0.4672 0.6844 0.7478 0.100 Uiso 1 1 d GR .
H1B H 0.4004 0.6224 0.7433 0.100 Uiso 1 1 d GR .
N3 N 0.5059(4) 0.7943(5) 0.6144(4) 0.0495(14) Uani 1 1 d . U
N1 N 0.3417(4) 0.7969(5) 0.5536(3) 0.0518(14) Uani 1 1 d . U
N7 N 0.2416(6) 0.4221(5) 0.3503(4) 0.0662(19) Uani 1 1 d . U
C12 C 0.4867(4) 0.8387(5) 0.5479(4) 0.0396(13) Uani 1 1 d . U
N2 N 0.3511(5) 0.8635(5) 0.6948(4) 0.0593(16) Uani 1 1 d . U
N6 N 0.4421(4) 0.2484(6) 0.6388(4) 0.0620(18) Uani 1 1 d . U
O8 O 0.2728(6) 0.4561(6) 0.4048(4) 0.098(3) Uani 1 1 d . U
N4 N 0.4229(5) 0.6158(5) 0.5896(4) 0.0623(17) Uani 1 1 d . U
C13 C 0.5522(5) 0.8880(5) 0.5098(4) 0.0497(17) Uani 1 1 d . U
N5 N 0.6081(5) 0.9237(6) 0.4840(5) 0.071(2) Uani 1 1 d . U
O5 O 0.4250(5) 0.1981(7) 0.6914(4) 0.101(3) Uani 1 1 d . U
C11 C 0.4125(5) 0.8377(5) 0.5188(4) 0.0464(16) Uani 1 1 d . U
H11 H 0.4053 0.8647 0.4736 0.056 Uiso 1 1 calc R .
O4 O 0.3921(5) 0.2747(7) 0.5965(5) 0.105(3) Uani 1 1 d . U
O3 O 0.5140(5) 0.2704(8) 0.6317(4) 0.118(4) Uani 1 1 d . U
C1 C 0.2815(6) 0.8794(6) 0.5795(5) 0.063(2) Uani 1 1 d . U
H1C H 0.2703 0.9210 0.5395 0.076 Uiso 1 1 calc R .
H1D H 0.2292 0.8542 0.5965 0.076 Uiso 1 1 calc R .
O7 O 0.2845(7) 0.4043(9) 0.3000(5) 0.150(5) Uani 1 1 d . U
O6 O 0.1706(7) 0.4042(12) 0.3461(6) 0.184(7) Uani 1 1 d . U
C9 C 0.3364(7) 0.6621(7) 0.4781(6) 0.075(2) Uani 1 1 d . U
H9A H 0.3034 0.6325 0.4408 0.090 Uiso 1 1 calc R .
H9B H 0.3867 0.6844 0.4552 0.090 Uiso 1 1 calc R .
C6 C 0.5581(7) 0.7043(8) 0.5973(6) 0.081(3) Uani 1 1 d . U
H6A H 0.6077 0.7203 0.5702 0.097 Uiso 1 1 calc R .
H6B H 0.5748 0.6741 0.6418 0.097 Uiso 1 1 calc R .
C2 C 0.3239(7) 0.9304(7) 0.6390(5) 0.072(2) Uani 1 1 d . U
H2C H 0.3716 0.9635 0.6200 0.086 Uiso 1 1 calc R .
H2D H 0.2861 0.9752 0.6600 0.086 Uiso 1 1 calc R .
C10 C 0.2888(6) 0.7454(7) 0.5043(5) 0.068(2) Uani 1 1 d . U
H10A H 0.2733 0.7843 0.4637 0.081 Uiso 1 1 calc R .
H10B H 0.2386 0.7258 0.5288 0.081 Uiso 1 1 calc R .
C5 C 0.5532(7) 0.8502(8) 0.6637(5) 0.079(3) Uani 1 1 d . U
H5A H 0.6029 0.8729 0.6400 0.095 Uiso 1 1 calc R .
H5B H 0.5699 0.8132 0.7050 0.095 Uiso 1 1 calc R .
C8 C 0.3603(8) 0.5908(7) 0.5297(6) 0.084(3) Uani 1 1 d . U
H8A H 0.3831 0.5392 0.5027 0.101 Uiso 1 1 calc R .
H8B H 0.3101 0.5687 0.5530 0.101 Uiso 1 1 calc R .
C15 C 0.4278(8) 0.5370(7) 0.6356(6) 0.090(3) Uani 1 1 d . U
H15A H 0.4627 0.5510 0.6762 0.135 Uiso 1 1 calc GR .
H15B H 0.4509 0.4857 0.6093 0.135 Uiso 1 1 calc GR .
H15C H 0.3732 0.5210 0.6523 0.135 Uiso 1 1 calc GR .
C14 C 0.2905(8) 0.8481(7) 0.7522(6) 0.091(3) Uani 1 1 d . U
H14A H 0.2406 0.8227 0.7320 0.136 Uiso 1 1 calc GR .
H14B H 0.2781 0.9060 0.7755 0.136 Uiso 1 1 calc GR .
H14C H 0.3130 0.8056 0.7870 0.136 Uiso 1 1 calc GR .
C4 C 0.5007(7) 0.9308(9) 0.6884(6) 0.088(3) Uani 1 1 d . U
H4A H 0.4820 0.9639 0.6458 0.106 Uiso 1 1 calc R .
H4B H 0.5362 0.9727 0.7154 0.106 Uiso 1 1 calc R .
C7 C 0.5009(7) 0.6382(7) 0.5515(7) 0.083(3) Uani 1 1 d . U
H7A H 0.4880 0.6678 0.5058 0.099 Uiso 1 1 calc R .
H7B H 0.5308 0.5813 0.5412 0.099 Uiso 1 1 calc R .
C3 C 0.4253(7) 0.9103(9) 0.7344(6) 0.089(3) Uani 1 1 d . U
H3A H 0.4059 0.9680 0.7554 0.107 Uiso 1 1 calc R .
H3B H 0.4422 0.8703 0.7739 0.107 Uiso 1 1 calc R .

loop_
_atom_site_aniso_label
_atom_site_aniso_U_11
_atom_site_aniso_U_22
_atom_site_aniso_U_33
_atom_site_aniso_U_23
_atom_site_aniso_U_13
_atom_site_aniso_U_12
Cu1 0.0330(4) 0.0431(5) 0.0324(4) 0.0012(3) -0.0007(3) 0.0001(3)
O2 0.043(3) 0.057(3) 0.047(3) 0.008(2) 0.001(2) -0.006(2)
O1 0.057(3) 0.092(4) 0.051(3) 0.021(3) -0.014(3) -0.010(3)
N3 0.036(3) 0.060(3) 0.052(3) 0.013(3) -0.006(2) -0.005(2)
N1 0.042(3) 0.071(3) 0.043(3) 0.011(3) -0.004(2) -0.014(3)
N7 0.109(5) 0.048(4) 0.042(3) 0.000(3) 0.008(3) -0.024(4)
C12 0.039(3) 0.040(3) 0.039(3) 0.002(3) 0.005(2) -0.002(2)
N2 0.067(4) 0.059(3) 0.052(3) -0.008(3) 0.018(3) 0.006(3)
N6 0.039(3) 0.111(6) 0.036(3) -0.020(3) 0.000(2) 0.001(3)
O8 0.148(7) 0.089(5) 0.056(3) -0.010(3) -0.001(4) -0.047(5)
N4 0.069(4) 0.048(3) 0.070(4) 0.000(3) 0.023(3) 0.005(3)
C13 0.048(3) 0.049(4) 0.052(4) 0.008(3) 0.003(3) -0.004(3)
N5 0.059(4) 0.072(5) 0.083(5) 0.016(4) 0.011(4) -0.015(3)
O5 0.093(5) 0.150(7) 0.059(4) -0.002(4) 0.023(4) -0.023(5)
C11 0.047(3) 0.060(4) 0.032(3) 0.003(3) 0.003(2) -0.009(3)
O4 0.073(4) 0.142(7) 0.100(5) -0.020(5) -0.039(4) 0.026(4)
O3 0.055(3) 0.225(11) 0.075(5) 0.047(6) -0.012(3) -0.030(5)
C1 0.060(4) 0.061(4) 0.068(4) 0.006(3) 0.014(4) -0.004(3)
O7 0.140(7) 0.238(12) 0.071(5) -0.070(7) 0.027(5) -0.056(7)
O6 0.113(6) 0.328(18) 0.110(7) -0.133(10) 0.027(5) -0.074(7)
C9 0.072(6) 0.062(4) 0.091(6) -0.003(4) 0.003(5) -0.017(4)
C6 0.068(5) 0.084(5) 0.092(6) 0.030(4) 0.015(4) 0.012(4)
C2 0.075(5) 0.063(4) 0.078(5) -0.010(4) 0.017(4) 0.004(4)
C10 0.063(4) 0.082(5) 0.057(4) 0.005(4) -0.014(4) -0.017(4)
C5 0.068(5) 0.110(6) 0.059(5) 0.002(4) -0.007(4) -0.029(4)
C8 0.113(7) 0.054(4) 0.085(5) -0.020(4) -0.002(5) 0.003(4)
C15 0.113(8) 0.059(5) 0.099(7) 0.020(5) 0.030(6) 0.025(5)
C14 0.119(7) 0.070(6) 0.083(6) -0.030(5) 0.057(6) -0.014(5)
C4 0.089(6) 0.113(7) 0.062(5) -0.013(5) 0.001(5) -0.022(5)
C7 0.081(5) 0.065(5) 0.102(6) 0.007(5) 0.028(4) 0.016(4)
C3 0.101(6) 0.098(7) 0.068(5) -0.024(5) 0.013(4) -0.029(5)

loop_
_atom_type_symbol
_atom_type_description
_atom_type_scat_dispersion_real
_atom_type_scat_dispersion_imag
_atom_type_scat_source
C C 0.0033 0.0016 'International Tables Vol C Tables 4.2.6.8 and 6.1.1.4'
H H 0.0000 0.0000 'International Tables Vol C Tables 4.2.6.8 and 6.1.1.4'
Cu Cu 0.3201 1.2651 'International Tables Vol C Tables 4.2.6.8 and 6.1.1.4'
N N 0.0061 0.0033 'International Tables Vol C Tables 4.2.6.8 and 6.1.1.4'
O O 0.0106 0.0060 'International Tables Vol C Tables 4.2.6.8 and 6.1.1.4'

loop_
_geom_angle_atom_site_label_1
_geom_angle_atom_site_label_2
_geom_angle_atom_site_label_3
_geom_angle
O1 Cu1 O2 84.1(2)
O1 Cu1 N3 99.1(2)
O1 Cu1 N1 175.8(3)
O1 Cu1 N2 92.6(3)
O1 Cu1 N4 92.2(3)
N3 Cu1 O2 171.4(2)
N1 Cu1 O2 93.8(2)
N1 Cu1 N3 83.5(2)
N1 Cu1 N2 84.1(3)
N1 Cu1 N4 91.3(3)
N2 Cu1 O2 98.5(2)
N2 Cu1 N3 89.4(3)
N2 Cu1 N4 172.3(3)
N4 Cu1 O2 87.9(2)
N4 Cu1 N3 84.0(3)
Cu1 O2 H2A 110.4
Cu1 O2 H2B 110.1
H2A O2 H2B 108.4
Cu1 O1 H1A 110.0
Cu1 O1 H1B 110.1
H1A O1 H1B 108.6
C12 N3 Cu1 102.3(4)
C12 N3 C6 108.2(7)
C12 N3 C5 114.3(7)
C6 N3 Cu1 102.4(5)
C5 N3 Cu1 120.7(6)
C5 N3 C6 107.8(8)
C11 N1 Cu1 107.8(5)
C11 N1 C1 108.0(6)
C11 N1 C10 113.1(7)
C1 N1 Cu1 105.0(5)
C10 N1 Cu1 119.6(6)
C10 N1 C1 102.3(7)
O7 N7 O8 119.5(11)
O6 N7 O8 122.6(9)
O6 N7 O7 117.9(9)
N3 C12 C13 118.9(6)
C11 C12 N3 123.3(6)
C11 C12 C13 117.9(7)
C2 N2 Cu1 110.6(5)
C2 N2 C3 105.9(8)
C14 N2 Cu1 109.1(6)
C14 N2 C2 114.2(8)
C14 N2 C3 103.6(8)
C3 N2 Cu1 113.4(6)
O4 N6 O5 123.5(9)
O4 N6 O3 119.6(10)
O3 N6 O5 116.9(8)
C8 N4 Cu1 110.3(6)
C15 N4 Cu1 111.2(6)
C15 N4 C8 106.3(8)
C15 N4 C7 114.4(8)
C7 N4 Cu1 109.0(6)
C7 N4 C8 105.4(9)
N5 C13 C12 174.3(9)
N1 C11 H11 118.5
C12 C11 N1 123.0(6)
C12 C11 H11 118.5
N1 C1 H1C 110.1
N1 C1 H1D 110.1
H1C C1 H1D 108.4
C2 C1 N1 108.0(7)
C2 C1 H1C 110.1
C2 C1 H1D 110.1
H9A C9 H9B 107.0
C10 C9 H9A 107.5
C10 C9 H9B 107.5
C8 C9 H9A 107.5
C8 C9 H9B 107.5
C8 C9 C10 119.1(10)
N3 C6 H6A 110.3
N3 C6 H6B 110.3
H6A C6 H6B 108.5
C7 C6 N3 107.1(8)
C7 C6 H6A 110.3
C7 C6 H6B 110.3
N2 C2 C1 109.3(8)
N2 C2 H2C 109.8
N2 C2 H2D 109.8
C1 C2 H2C 109.8
C1 C2 H2D 109.8
H2C C2 H2D 108.3
N1 C10 C9 108.2(8)
N1 C10 H10A 110.1
N1 C10 H10B 110.1
C9 C10 H10A 110.1
C9 C10 H10B 110.1
H10A C10 H10B 108.4
N3 C5 H5A 109.8
N3 C5 H5B 109.8
N3 C5 C4 109.2(9)
H5A C5 H5B 108.3
C4 C5 H5A 109.8
C4 C5 H5B 109.8
N4 C8 H8A 107.6
N4 C8 H8B 107.6
C9 C8 N4 118.7(8)
C9 C8 H8A 107.6
C9 C8 H8B 107.6
H8A C8 H8B 107.1
N4 C15 H15A 109.5
N4 C15 H15B 109.5
N4 C15 H15C 109.5
H15A C15 H15B 109.5
H15A C15 H15C 109.5
H15B C15 H15C 109.5
N2 C14 H14A 109.5
N2 C14 H14B 109.5
N2 C14 H14C 109.5
H14A C14 H14B 109.5
H14A C14 H14C 109.5
H14B C14 H14C 109.5
C5 C4 H4A 107.8
C5 C4 H4B 107.8
C5 C4 C3 118.0(10)
H4A C4 H4B 107.1
C3 C4 H4A 107.8
C3 C4 H4B 107.8
N4 C7 C6 112.0(9)
N4 C7 H7A 109.2
N4 C7 H7B 109.2
C6 C7 H7A 109.2
C6 C7 H7B 109.2
H7A C7 H7B 107.9
N2 C3 H3A 108.3
N2 C3 H3B 108.3
C4 C3 N2 115.8(8)
C4 C3 H3A 108.3
C4 C3 H3B 108.3
H3A C3 H3B 107.4

loop_
_geom_bond_atom_site_label_1
_geom_bond_atom_site_label_2
_geom_bond_distance
Cu1 O2 2.339(5)
Cu1 O1 1.989(5)
Cu1 N3 2.255(6)
Cu1 N1 2.056(6)
Cu1 N2 2.107(7)
Cu1 N4 2.133(7)
O2 H2A 0.8706
O2 H2B 0.8700
O1 H1A 0.8634
O1 H1B 0.8630
N3 C12 1.423(9)
N3 C6 1.578(13)
N3 C5 1.436(11)
N1 C11 1.436(9)
N1 C1 1.607(11)
N1 C10 1.452(11)
N7 O8 1.230(10)
N7 O7 1.187(11)
N7 O6 1.175(12)
C12 C13 1.454(10)
C12 C11 1.311(10)
N2 C2 1.480(13)
N2 C14 1.460(11)
N2 C3 1.556(13)
N6 O5 1.244(11)
N6 O4 1.187(10)
N6 O3 1.207(10)
N4 C8 1.540(14)
N4 C15 1.422(12)
N4 C7 1.477(12)
C13 N5 1.142(10)
C11 H11 0.9300
C1 H1C 0.9700
C1 H1D 0.9700
C1 C2 1.490(14)
C9 H9A 0.9700
C9 H9B 0.9700
C9 C10 1.505(14)
C9 C8 1.455(15)
C6 H6A 0.9700
C6 H6B 0.9700
C6 C7 1.573(16)
C2 H2C 0.9700
C2 H2D 0.9700
C10 H10A 0.9700
C10 H10B 0.9700
C5 H5A 0.9700
C5 H5B 0.9700
C5 C4 1.509(16)
C8 H8A 0.9700
C8 H8B 0.9700
C15 H15A 0.9600
C15 H15B 0.9600
C15 H15C 0.9600
C14 H14A 0.9600
C14 H14B 0.9600
C14 H14C 0.9600
C4 H4A 0.9700
C4 H4B 0.9700
C4 C3 1.513(15)
C7 H7A 0.9700
C7 H7B 0.9700
C3 H3A 0.9700
C3 H3B 0.9700

loop_
_geom_hbond_atom_site_label_D
_geom_hbond_atom_site_label_H
_geom_hbond_atom_site_label_A
_geom_hbond_distance_DH
_geom_hbond_distance_HA
_geom_hbond_distance_DA
_geom_hbond_angle_DHA
_geom_hbond_site_symmetry_A
O2 H2A O5 0.87 2.36 3.007(10) 131.2 8_665
O2 H2B O7 0.87 1.85 2.694(10) 162.6 2_565
O1 H1A O5 0.86 2.08 2.881(11) 154.4 3_656
O1 H1B O6 0.86 2.25 2.657(11) 108.6 2_565

loop_
_geom_torsion_atom_site_label_1
_geom_torsion_atom_site_label_2
_geom_torsion_atom_site_label_3
_geom_torsion_atom_site_label_4
_geom_torsion
Cu1 N3 C12 C13 178.5(5)
Cu1 N3 C12 C11 -1.3(8)
Cu1 N3 C6 C7 44.6(8)
Cu1 N3 C5 C4 -56.0(10)
Cu1 N1 C11 C12 -4.6(10)
Cu1 N1 C1 C2 46.3(7)
Cu1 N1 C10 C9 -62.0(9)
Cu1 N2 C2 C1 32.0(9)
Cu1 N2 C3 C4 59.1(12)
Cu1 N4 C8 C9 53.5(12)
Cu1 N4 C7 C6 36.9(10)
N3 C12 C11 N1 4.2(12)
N3 C6 C7 N4 -57.2(10)
N3 C5 C4 C3 66.5(12)
N1 C1 C2 N2 -51.8(9)
C12 N3 C6 C7 -63.0(9)
C12 N3 C5 C4 66.6(10)
C13 C12 C11 N1 -175.6(7)
C11 N1 C1 C2 -68.6(8)
C11 N1 C10 C9 66.8(10)
C1 N1 C11 C12 108.4(9)
C1 N1 C10 C9 -177.3(7)
C6 N3 C12 C13 -73.8(9)
C6 N3 C12 C11 106.4(9)
C6 N3 C5 C4 -173.0(8)
C2 N2 C3 C4 -62.3(12)
C10 N1 C11 C12 -139.2(8)
C10 N1 C1 C2 171.9(7)
C10 C9 C8 N4 -65.4(14)
C5 N3 C12 C13 46.3(10)
C5 N3 C12 C11 -133.5(9)
C5 N3 C6 C7 172.9(8)
C5 C4 C3 N2 -71.5(14)
C8 N4 C7 C6 155.4(8)
C8 C9 C10 N1 64.4(11)
C15 N4 C8 C9 174.2(10)
C15 N4 C7 C6 -88.2(11)
C14 N2 C2 C1 -91.5(9)
C14 N2 C3 C4 177.3(10)
C7 N4 C8 C9 -64.0(12)
C3 N2 C2 C1 155.2(8)
